data_4087254
loop_
_publ_author_name
'Carter, Ashley'
'Mason, Alexander'
'Baker, Michael A.'
'Bettler, Donald G.'
'Changas, Angelo'
'McMillen, Colin D.'
'Tapu, Daniela'

_publ_section_title
;
 Janus-Type Bis(maloNHC) and Its Zwitterionic Gold and Silver Metal
 Complexes
;
_journal_issue 9
_journal_name_full Organometallics
_journal_page_first 1867
_journal_paper_doi 10.1021/acs.organomet.7b00206
_journal_volume 36
_journal_year 2017
_chemical_formula_sum 'C95 H106 N4 O4'
_chemical_formula_weight 1367.83
_space_group_crystal_system monoclinic
_space_group_IT_number 14
_space_group_name_Hall '-P 2yn'
_space_group_name_H-M_alt 'P 1 21/n 1'
_symmetry_space_group_name_Hall '-P 2yn'
_symmetry_space_group_name_H-M 'P 1 21/n 1'
_atom_sites_solution_hydrogens geom
_atom_sites_solution_primary direct
_atom_sites_solution_secondary difmap
_audit_creation_method SHELXL-2014/7
_cell_angle_alpha 90
_cell_angle_beta 94.617(2)
_cell_angle_gamma 90
_cell_formula_units_Z 4
_cell_length_a 19.3986(12)
_cell_length_b 20.1631(14)
_cell_length_c 22.2441(14)
_cell_measurement_reflns_used 9495
_cell_measurement_temperature 100(2)
_cell_measurement_theta_max 26.40
_cell_measurement_theta_min 2.22
_cell_volume 8672.2(10)
_computing_cell_refinement 'Bruker SAINT'
_computing_data_collection 'Bruker APEX3'
_computing_data_reduction 'Bruker SAINT'
_computing_molecular_graphics 'Bruker SHELXTL'
_computing_publication_material 'Bruker SHELXTL'
_computing_structure_refinement 'SHELXL-2014 (Sheldrick 2014)'
_computing_structure_solution 'SHELXT-2014 (Sheldrick 2014)'
_diffrn_ambient_temperature 100(2)
_diffrn_measured_fraction_theta_full 0.999
_diffrn_measured_fraction_theta_max 0.999
_diffrn_measurement_device_type 'Bruker D8 Venture Photon 100'
_diffrn_measurement_method '\f and \w scans'
_diffrn_radiation_type MoK\a
_diffrn_radiation_wavelength 0.71073
_diffrn_reflns_av_R_equivalents 0.0701
_diffrn_reflns_av_unetI/netI 0.0297
_diffrn_reflns_Laue_measured_fraction_full 0.999
_diffrn_reflns_Laue_measured_fraction_max 0.999
_diffrn_reflns_limit_h_max 23
_diffrn_reflns_limit_h_min -23
_diffrn_reflns_limit_k_max 24
_diffrn_reflns_limit_k_min -24
_diffrn_reflns_limit_l_max 26
_diffrn_reflns_limit_l_min -26
_diffrn_reflns_number 175960
_diffrn_reflns_point_group_measured_fraction_full 0.999
_diffrn_reflns_point_group_measured_fraction_max 0.999
_diffrn_reflns_theta_full 25.242
_diffrn_reflns_theta_max 25.499
_diffrn_reflns_theta_min 2.096
_diffrn_source 'Incoatec I\mS'
_exptl_absorpt_coefficient_mu 0.063
_exptl_absorpt_correction_T_max 1.0000
_exptl_absorpt_correction_T_min 0.8658
_exptl_absorpt_correction_type multi-scan
_exptl_absorpt_process_details 'SADABS, Bruker'
_exptl_crystal_colour yellow
_exptl_crystal_density_diffrn 1.048
_exptl_crystal_description plate
_exptl_crystal_F_000 2944
_exptl_crystal_size_max 0.492
_exptl_crystal_size_mid 0.315
_exptl_crystal_size_min 0.101
_refine_diff_density_max 1.872
_refine_diff_density_min -0.660
_refine_diff_density_rms 0.080
_refine_ls_extinction_method none
_refine_ls_goodness_of_fit_ref 1.043
_refine_ls_hydrogen_treatment constr
_refine_ls_matrix_type full
_refine_ls_number_parameters 949
_refine_ls_number_reflns 16123
_refine_ls_number_restraints 30
_refine_ls_restrained_S_all 1.165
_refine_ls_R_factor_all 0.0794
_refine_ls_R_factor_gt 0.0633
_refine_ls_shift/su_max 0.001
_refine_ls_shift/su_mean 0.000
_refine_ls_structure_factor_coef Fsqd
_refine_ls_weighting_details 'w=1/[\s^2^(Fo^2^)+(0.0962P)^2^+9.0880P] where P=(Fo^2^+2Fc^2^)/3'
_refine_ls_weighting_scheme calc
_refine_ls_wR_factor_gt 0.1731
_refine_ls_wR_factor_ref 0.1907
_reflns_Friedel_coverage 0.000
_reflns_number_gt 12902
_reflns_number_total 16123
_reflns_threshold_expression 'I > 2\s(I)'
_cod_data_source_file om7b00206_si_002.cif
_cod_data_source_block 6
_cod_depositor_comments 'Adding full bibliography for 4087254--4087257.cif.'
_cod_database_code 4087254
_shelx_shelxl_version_number 2014/7
_shelx_space_group_comment
;
The symmetry employed for this shelxl refinement is uniquely defined
by the following loop, which should always be used as a source of
symmetry information in preference to the above space-group names.
They are only intended as comments.
;
_shelx_estimated_absorpt_t_min 0.970
_shelx_estimated_absorpt_t_max 0.994

loop_
_space_group_symop_operation_xyz
'x, y, z'
'-x+1/2, y+1/2, -z+1/2'
'-x, -y, -z'
'x-1/2, -y-1/2, z-1/2'

loop_
_atom_site_label
_atom_site_type_symbol
_atom_site_fract_x
_atom_site_fract_y
_atom_site_fract_z
_atom_site_U_iso_or_equiv
_atom_site_adp_type
_atom_site_occupancy
_atom_site_site_symmetry_order
_atom_site_calc_flag
_atom_site_refinement_flags_posn
_atom_site_refinement_flags_adp
O1 O 0.08537(7) 0.25468(7) 0.74896(6) 0.0215(3) Uani 1 1 d . .
O2 O 0.26009(8) 0.42035(7) 0.75254(7) 0.0261(4) Uani 1 1 d . .
O3 O 0.59855(8) 0.21909(7) 0.77975(7) 0.0249(3) Uani 1 1 d . .
O4 O 0.72406(8) 0.41274(7) 0.73376(7) 0.0270(4) Uani 1 1 d . .
N1 N 0.26477(8) 0.32549(8) 0.69740(7) 0.0161(3) Uani 1 1 d . .
N2 N 0.18135(8) 0.24437(8) 0.69749(7) 0.0150(3) Uani 1 1 d . .
N3 N 0.73491(8) 0.31491(8) 0.68470(7) 0.0154(3) Uani 1 1 d . .
N4 N 0.67619(8) 0.22088(8) 0.70889(7) 0.0147(3) Uani 1 1 d . .
C1 C 0.23976(10) 0.26731(10) 0.67992(8) 0.0152(4) Uani 1 1 d . .
H1 H 0.2648 0.2411 0.6537 0.018 Uiso 1 1 calc R U
C2 C 0.14061(10) 0.28031(10) 0.73909(8) 0.0151(4) Uani 1 1 d . .
C3 C 0.17092(10) 0.34022(10) 0.76256(8) 0.0154(4) Uani 1 1 d . .
C4 C 0.23133(10) 0.36740(10) 0.74045(9) 0.0169(4) Uani 1 1 d . .
C5 C 0.13655(10) 0.37450(10) 0.81088(9) 0.0160(4) Uani 1 1 d . .
C6 C 0.10245(10) 0.33786(10) 0.85302(9) 0.0169(4) Uani 1 1 d . .
H6 H 0.1020 0.2908 0.8505 0.020 Uiso 1 1 calc R U
C7 C 0.06955(10) 0.36852(10) 0.89811(9) 0.0178(4) Uani 1 1 d . .
H7 H 0.0464 0.3422 0.9256 0.021 Uiso 1 1 calc R U
C8 C 0.06941(10) 0.43749(10) 0.90429(9) 0.0167(4) Uani 1 1 d . .
C9 C 0.10440(11) 0.47417(10) 0.86323(10) 0.0229(5) Uani 1 1 d . .
H9 H 0.1059 0.5211 0.8666 0.028 Uiso 1 1 calc R U
C10 C 0.13716(11) 0.44354(10) 0.81745(10) 0.0220(5) Uani 1 1 d . .
H10 H 0.1604 0.4699 0.7901 0.026 Uiso 1 1 calc R U
C11 C 0.03403(10) 0.46933(10) 0.95330(9) 0.0159(4) Uani 1 1 d . .
C12 C -0.02861(10) 0.44475(10) 0.97089(9) 0.0170(4) Uani 1 1 d . .
H12 H -0.0487 0.4068 0.9512 0.020 Uiso 1 1 calc R U
C13 C -0.06212(10) 0.47462(10) 1.01656(9) 0.0170(4) Uani 1 1 d . .
H13 H -0.1047 0.4569 1.0276 0.020 Uiso 1 1 calc R U
C14 C 0.15997(10) 0.17757(10) 0.67975(9) 0.0163(4) Uani 1 1 d . .
C15 C 0.11144(11) 0.17052(11) 0.63032(9) 0.0206(4) Uani 1 1 d . .
C16 C 0.09234(12) 0.10608(12) 0.61403(10) 0.0260(5) Uani 1 1 d . .
H16 H 0.0598 0.0989 0.5804 0.031 Uiso 1 1 calc R U
C17 C 0.12021(12) 0.05238(11) 0.64618(10) 0.0279(5) Uani 1 1 d . .
H17 H 0.1065 0.0087 0.6344 0.033 Uiso 1 1 calc R U
C18 C 0.16785(12) 0.06130(11) 0.69542(10) 0.0247(5) Uani 1 1 d . .
H18 H 0.1864 0.0238 0.7169 0.030 Uiso 1 1 calc R U
C19 C 0.18880(11) 0.12474(10) 0.71374(9) 0.0190(4) Uani 1 1 d . .
C20 C 0.08349(12) 0.23088(12) 0.59546(10) 0.0258(5) Uani 1 1 d . .
H20 H 0.0851 0.2690 0.6243 0.031 Uiso 1 1 calc R U
C21 C 0.12977(13) 0.24885(13) 0.54538(11) 0.0349(6) Uani 1 1 d . .
H21A H 0.1762 0.2600 0.5632 0.052 Uiso 1 1 calc R U
H21B H 0.1102 0.2871 0.5228 0.052 Uiso 1 1 calc R U
H21C H 0.1326 0.2110 0.5180 0.052 Uiso 1 1 calc R U
C22 C 0.00857(13) 0.22286(14) 0.57039(12) 0.0369(6) Uani 1 1 d . .
H22A H 0.0055 0.1878 0.5398 0.055 Uiso 1 1 calc R U
H22B H -0.0081 0.2647 0.5521 0.055 Uiso 1 1 calc R U
H22C H -0.0200 0.2109 0.6031 0.055 Uiso 1 1 calc R U
C23 C 0.23824(11) 0.13559(11) 0.76974(10) 0.0231(5) Uani 1 1 d . .
H23 H 0.2575 0.1815 0.7674 0.028 Uiso 1 1 calc R U
C24 C 0.19905(15) 0.13175(15) 0.82644(11) 0.0407(7) Uani 1 1 d . .
H24A H 0.1630 0.1659 0.8247 0.061 Uiso 1 1 calc R U
H24B H 0.2313 0.1390 0.8621 0.061 Uiso 1 1 calc R U
H24C H 0.1777 0.0879 0.8289 0.061 Uiso 1 1 calc R U
C25 C 0.29920(12) 0.08722(12) 0.77349(11) 0.0305(5) Uani 1 1 d . .
H25A H 0.2819 0.0417 0.7764 0.046 Uiso 1 1 calc R U
H25B H 0.3303 0.0974 0.8093 0.046 Uiso 1 1 calc R U
H25C H 0.3245 0.0916 0.7373 0.046 Uiso 1 1 calc R U
C26 C 0.33280(10) 0.34385(10) 0.67923(10) 0.0199(4) Uani 1 1 d . .
C27 C 0.33731(12) 0.37434(11) 0.62322(10) 0.0262(5) Uani 1 1 d . .
C28 C 0.40398(14) 0.38767(13) 0.60697(12) 0.0374(6) Uani 1 1 d . .
H28 H 0.4098 0.4082 0.5693 0.045 Uiso 1 1 calc R U
C29 C 0.46185(13) 0.37155(14) 0.64480(14) 0.0416(7) Uani 1 1 d . .
H29 H 0.5066 0.3806 0.6324 0.050 Uiso 1 1 calc R U
C30 C 0.45543(12) 0.34269(13) 0.69994(13) 0.0352(6) Uani 1 1 d . .
H30 H 0.4956 0.3322 0.7254 0.042 Uiso 1 1 calc R U
C31 C 0.38993(11) 0.32868(11) 0.71887(10) 0.0245(5) Uani 1 1 d . .
C32 C 0.27412(13) 0.39554(12) 0.58312(10) 0.0311(5) Uani 1 1 d . .
H32 H 0.2327 0.3746 0.5993 0.037 Uiso 1 1 calc R U
C33 C 0.27647(17) 0.37332(17) 0.51761(12) 0.0486(7) Uani 1 1 d . .
H33A H 0.3151 0.3953 0.4999 0.073 Uiso 1 1 calc R U
H33B H 0.2330 0.3853 0.4947 0.073 Uiso 1 1 calc R U
H33C H 0.2828 0.3251 0.5163 0.073 Uiso 1 1 calc R U
C34 C 0.26559(18) 0.47084(14) 0.58701(14) 0.0498(7) Uani 1 1 d . .
H34A H 0.2617 0.4837 0.6291 0.075 Uiso 1 1 calc R U
H34B H 0.2237 0.4844 0.5625 0.075 Uiso 1 1 calc R U
H34C H 0.3059 0.4927 0.5719 0.075 Uiso 1 1 calc R U
C35 C 0.38345(11) 0.29995(12) 0.78134(10) 0.0277(5) Uani 1 1 d . .
H35 H 0.3335 0.2902 0.7852 0.033 Uiso 1 1 calc R U
C36 C 0.42359(13) 0.23512(14) 0.79133(14) 0.0424(7) Uani 1 1 d . .
H36A H 0.4074 0.2030 0.7603 0.064 Uiso 1 1 calc R U
H36B H 0.4160 0.2173 0.8313 0.064 Uiso 1 1 calc R U
H36C H 0.4730 0.2435 0.7888 0.064 Uiso 1 1 calc R U
C37 C 0.40631(16) 0.35234(16) 0.82880(13) 0.0469(7) Uani 1 1 d . .
H37A H 0.4547 0.3643 0.8248 0.070 Uiso 1 1 calc R U
H37B H 0.4016 0.3344 0.8692 0.070 Uiso 1 1 calc R U
H37C H 0.3772 0.3919 0.8227 0.070 Uiso 1 1 calc R U
C38 C 0.71990(10) 0.25186(10) 0.67655(8) 0.0153(4) Uani 1 1 d . .
H38 H 0.7413 0.2279 0.6463 0.018 Uiso 1 1 calc R U
C39 C 0.63975(10) 0.25381(10) 0.75507(9) 0.0159(4) Uani 1 1 d . .
C40 C 0.65623(10) 0.32174(10) 0.76448(9) 0.0156(4) Uani 1 1 d . .
C41 C 0.70423(10) 0.35519(10) 0.73031(9) 0.0169(4) Uani 1 1 d . .
C42 C 0.62309(10) 0.35883(10) 0.81219(9) 0.0156(4) Uani 1 1 d . .
C43 C 0.60257(11) 0.32655(10) 0.86366(9) 0.0191(4) Uani 1 1 d . .
H43 H 0.6097 0.2801 0.8680 0.023 Uiso 1 1 calc R U
C44 C 0.57200(11) 0.36125(10) 0.90825(9) 0.0195(4) Uani 1 1 d . .
H44 H 0.5579 0.3380 0.9423 0.023 Uiso 1 1 calc R U
C45 C 0.56151(10) 0.42960(10) 0.90430(9) 0.0166(4) Uani 1 1 d . .
C46 C 0.58169(11) 0.46176(10) 0.85323(9) 0.0202(4) Uani 1 1 d . .
H46 H 0.5750 0.5083 0.8493 0.024 Uiso 1 1 calc R U
C47 C 0.61139(11) 0.42730(10) 0.80797(9) 0.0206(4) Uani 1 1 d . .
H47 H 0.6241 0.4506 0.7734 0.025 Uiso 1 1 calc R U
C48 C 0.52977(10) 0.46577(10) 0.95302(8) 0.0159(4) Uani 1 1 d . .
C49 C 0.55866(10) 0.52498(10) 0.97617(9) 0.0174(4) Uani 1 1 d . .
H49 H 0.5988 0.5425 0.9601 0.021 Uiso 1 1 calc R U
C50 C 0.52943(10) 0.55844(10) 1.02239(9) 0.0172(4) Uani 1 1 d . .
H50 H 0.5500 0.5985 1.0376 0.021 Uiso 1 1 calc R U
C51 C 0.65982(10) 0.15177(10) 0.69468(9) 0.0174(4) Uani 1 1 d . .
C52 C 0.69607(12) 0.10193(11) 0.72709(10) 0.0238(5) Uani 1 1 d . .
C53 C 0.68117(14) 0.03665(12) 0.70944(11) 0.0332(6) Uani 1 1 d . .
H53 H 0.7046 0.0010 0.7303 0.040 Uiso 1 1 calc R U
C54 C 0.63253(14) 0.02332(12) 0.66183(12) 0.0356(6) Uani 1 1 d . .
H54 H 0.6243 -0.0213 0.6495 0.043 Uiso 1 1 calc R U
C55 C 0.59594(13) 0.07388(11) 0.63217(11) 0.0298(5) Uani 1 1 d . .
H55 H 0.5620 0.0637 0.6003 0.036 Uiso 1 1 calc R U
C56 C 0.60839(11) 0.13983(10) 0.64859(9) 0.0214(4) Uani 1 1 d . .
C57 C 0.74766(13) 0.11631(12) 0.78059(11) 0.0315(5) Uani 1 1 d . .
H57 H 0.7551 0.1654 0.7828 0.038 Uiso 1 1 calc R U
C58 C 0.81763(14) 0.08319(13) 0.77404(13) 0.0384(6) Uani 1 1 d . .
H58A H 0.8122 0.0349 0.7750 0.058 Uiso 1 1 calc R U
H58B H 0.8506 0.0971 0.8074 0.058 Uiso 1 1 calc R U
H58C H 0.8349 0.0964 0.7356 0.058 Uiso 1 1 calc R U
C59 C 0.71868(18) 0.0940(2) 0.83931(13) 0.0617(10) Uani 1 1 d . .
H59A H 0.6741 0.1158 0.8433 0.093 Uiso 1 1 calc R U
H59B H 0.7511 0.1062 0.8736 0.093 Uiso 1 1 calc R U
H59C H 0.7123 0.0458 0.8386 0.093 Uiso 1 1 calc R U
C60 C 0.56768(12) 0.19528(11) 0.61619(10) 0.0271(5) Uani 1 1 d . .
H60 H 0.5801 0.2377 0.6377 0.033 Uiso 1 1 calc R U
C61 C 0.58857(18) 0.20167(15) 0.55154(12) 0.0493(8) Uani 1 1 d . .
H61A H 0.6383 0.2105 0.5523 0.074 Uiso 1 1 calc R U
H61B H 0.5630 0.2383 0.5313 0.074 Uiso 1 1 calc R U
H61C H 0.5778 0.1603 0.5296 0.074 Uiso 1 1 calc R U
C62 C 0.49001(14) 0.18477(14) 0.61795(16) 0.0497(8) Uani 1 1 d . .
H62A H 0.4759 0.1453 0.5943 0.074 Uiso 1 1 calc R U
H62B H 0.4652 0.2236 0.6008 0.074 Uiso 1 1 calc R U
H62C H 0.4790 0.1786 0.6598 0.074 Uiso 1 1 calc R U
C63 C 0.78556(11) 0.34598(10) 0.64857(9) 0.0199(4) Uani 1 1 d . .
C64 C 0.85422(11) 0.34821(12) 0.67355(10) 0.0270(5) Uani 1 1 d . .
C65 C 0.90191(13) 0.37843(15) 0.63913(13) 0.0417(7) Uani 1 1 d . .
H65 H 0.9492 0.3802 0.6540 0.050 Uiso 1 1 calc R U
C66 C 0.88193(16) 0.40581(17) 0.58395(14) 0.0523(8) Uani 1 1 d . .
H66 H 0.9154 0.4266 0.5614 0.063 Uiso 1 1 calc R U
C67 C 0.81361(15) 0.40344(15) 0.56073(13) 0.0449(7) Uani 1 1 d . .
H67 H 0.8008 0.4229 0.5226 0.054 Uiso 1 1 calc R U
C68 C 0.76326(12) 0.37280(12) 0.59257(10) 0.0279(5) Uani 1 1 d . .
C69 C 0.87538(12) 0.31842(14) 0.73456(11) 0.0337(6) Uani 1 1 d . .
H69 H 0.8342 0.3201 0.7589 0.040 Uiso 1 1 calc R U
C70 C 0.93409(14) 0.35701(17) 0.76946(14) 0.0493(8) Uani 1 1 d . .
H70A H 0.9400 0.3408 0.8111 0.074 Uiso 1 1 calc R U
H70B H 0.9226 0.4043 0.7695 0.074 Uiso 1 1 calc R U
H70C H 0.9772 0.3505 0.7500 0.074 Uiso 1 1 calc R U
C71 C 0.89565(16) 0.24652(15) 0.72914(14) 0.0494(7) Uani 1 1 d . .
H71A H 0.8581 0.2222 0.7067 0.074 Uiso 1 1 calc R U
H71B H 0.9043 0.2273 0.7695 0.074 Uiso 1 1 calc R U
H71C H 0.9377 0.2434 0.7077 0.074 Uiso 1 1 calc R U
C72 C 0.68773(13) 0.37272(13) 0.56785(10) 0.0313(5) Uani 1 1 d . .
H72 H 0.6629 0.3392 0.5912 0.038 Uiso 1 1 calc R U
C73 C 0.67865(16) 0.35289(16) 0.50120(12) 0.0438(7) Uani 1 1 d . .
H73A H 0.7010 0.3859 0.4770 0.066 Uiso 1 1 calc R U
H73B H 0.6293 0.3507 0.4881 0.066 Uiso 1 1 calc R U
H73C H 0.6999 0.3094 0.4959 0.066 Uiso 1 1 calc R U
C74 C 0.65481(16) 0.44015(16) 0.57769(14) 0.0503(8) Uani 1 1 d . .
H74A H 0.6566 0.4496 0.6210 0.075 Uiso 1 1 calc R U
H74B H 0.6065 0.4396 0.5609 0.075 Uiso 1 1 calc R U
H74C H 0.6802 0.4745 0.5575 0.075 Uiso 1 1 calc R U
C75 C 0.00504(13) 0.09751(17) 0.84580(12) 0.0445(7) Uani 1 1 d . .
C76 C 0.00526(14) 0.16551(16) 0.85561(13) 0.0445(7) Uani 1 1 d . .
H76 H 0.0172 0.1945 0.8245 0.053 Uiso 1 1 calc R U
C77 C -0.01141(15) 0.19141(14) 0.90944(14) 0.0445(7) Uani 1 1 d . .
H77 H -0.0113 0.2381 0.9150 0.053 Uiso 1 1 calc R U
C78 C -0.02829(15) 0.15051(14) 0.95554(13) 0.0410(6) Uani 1 1 d . .
H78 H -0.0403 0.1687 0.9927 0.049 Uiso 1 1 calc R U
C79 C -0.02750(16) 0.08295(14) 0.94703(13) 0.0427(7) Uani 1 1 d . .
H79 H -0.0385 0.0542 0.9787 0.051 Uiso 1 1 calc R U
C80 C -0.01088(15) 0.05684(15) 0.89286(14) 0.0457(7) Uani 1 1 d . .
H80 H -0.0103 0.0101 0.8877 0.055 Uiso 1 1 calc R U
C81 C 0.0203(2) 0.0689(3) 0.78573(16) 0.0832(14) Uani 1 1 d . .
H81A H -0.0228 0.0534 0.7642 0.125 Uiso 1 1 calc R U
H81B H 0.0524 0.0315 0.7921 0.125 Uiso 1 1 calc R U
H81C H 0.0413 0.1030 0.7617 0.125 Uiso 1 1 calc R U
C82 C 0.29400(13) 0.16017(16) 0.45392(13) 0.0423(7) Uani 1 1 d . .
C83 C 0.24729(13) 0.10928(15) 0.45946(12) 0.0409(6) Uani 1 1 d . .
H83 H 0.2234 0.0914 0.4242 0.049 Uiso 1 1 calc R U
C84 C 0.23462(13) 0.08396(14) 0.51495(13) 0.0380(6) Uani 1 1 d . .
H84 H 0.2019 0.0493 0.5178 0.046 Uiso 1 1 calc R U
C85 C 0.26981(13) 0.10922(15) 0.56658(12) 0.0386(6) Uani 1 1 d . .
H85 H 0.2613 0.0922 0.6051 0.046 Uiso 1 1 calc R U
C86 C 0.31715(13) 0.15920(15) 0.56159(13) 0.0415(7) Uani 1 1 d . .
H86 H 0.3418 0.1764 0.5968 0.050 Uiso 1 1 calc R U
C87 C 0.32920(13) 0.18454(14) 0.50587(14) 0.0414(7) Uani 1 1 d . .
H87 H 0.3620 0.2191 0.5031 0.050 Uiso 1 1 calc R U
C88 C 0.3062(2) 0.1877(3) 0.39235(17) 0.0845(14) Uani 1 1 d . .
H88A H 0.3084 0.1511 0.3635 0.127 Uiso 1 1 calc R U
H88B H 0.3500 0.2122 0.3948 0.127 Uiso 1 1 calc R U
H88C H 0.2682 0.2176 0.3789 0.127 Uiso 1 1 calc R U
C89 C 0.8116(3) 0.1989(2) 0.4930(3) 0.0864(13) Uani 1 1 d . U
C90 C 0.82333(16) 0.1871(2) 0.5489(2) 0.0736(11) Uani 1 1 d . U
H90 H 0.8513 0.2179 0.5721 0.088 Uiso 1 1 calc R U
C91 C 0.7982(2) 0.1323(2) 0.5791(2) 0.0803(10) Uani 1 1 d . U
H91 H 0.8102 0.1233 0.6206 0.096 Uiso 1 1 calc R U
C92 C 0.7490(2) 0.08780(19) 0.5385(2) 0.0761(12) Uani 1 1 d . U
H92 H 0.7266 0.0495 0.5523 0.091 Uiso 1 1 calc R U
C93 C 0.74165(16) 0.1104(2) 0.47998(19) 0.0701(11) Uani 1 1 d . .
H93 H 0.7123 0.0866 0.4513 0.084 Uiso 1 1 calc R U
C94 C 0.7736(2) 0.1639(3) 0.4618(3) 0.0879(14) Uani 1 1 d . .
H94 H 0.7658 0.1756 0.4204 0.106 Uiso 1 1 calc R U
C95 C 0.8421(4) 0.2594(3) 0.4591(3) 0.140(2) Uani 1 1 d . U
H95A H 0.8911 0.2515 0.4541 0.210 Uiso 1 1 calc R U
H95B H 0.8372 0.2999 0.4827 0.210 Uiso 1 1 calc R U
H95C H 0.8169 0.2645 0.4194 0.210 Uiso 1 1 calc R U

loop_
_atom_site_aniso_label
_atom_site_aniso_U_11
_atom_site_aniso_U_22
_atom_site_aniso_U_33
_atom_site_aniso_U_23
_atom_site_aniso_U_13
_atom_site_aniso_U_12
O1 0.0181(7) 0.0239(8) 0.0234(8) -0.0069(6) 0.0084(6) -0.0051(6)
O2 0.0265(8) 0.0196(8) 0.0343(9) -0.0095(7) 0.0150(7) -0.0077(6)
O3 0.0279(8) 0.0196(8) 0.0293(8) -0.0047(6) 0.0148(7) -0.0054(6)
O4 0.0314(8) 0.0170(8) 0.0349(9) -0.0085(6) 0.0172(7) -0.0075(6)
N1 0.0169(8) 0.0165(9) 0.0157(8) -0.0023(7) 0.0064(6) -0.0011(7)
N2 0.0173(8) 0.0140(8) 0.0140(8) -0.0022(6) 0.0035(6) -0.0002(6)
N3 0.0147(8) 0.0174(9) 0.0147(8) -0.0026(7) 0.0046(6) -0.0004(6)
N4 0.0165(8) 0.0137(8) 0.0140(8) -0.0020(6) 0.0014(6) 0.0015(6)
C1 0.0168(9) 0.0168(10) 0.0122(9) -0.0003(7) 0.0030(7) 0.0023(8)
C2 0.0173(10) 0.0159(10) 0.0123(9) -0.0004(7) 0.0025(7) 0.0019(8)
C3 0.0175(9) 0.0143(10) 0.0146(9) 0.0003(7) 0.0031(7) 0.0021(8)
C4 0.0199(10) 0.0149(10) 0.0165(10) -0.0028(8) 0.0057(8) 0.0020(8)
C5 0.0166(9) 0.0167(10) 0.0147(9) -0.0010(8) 0.0018(7) 0.0019(8)
C6 0.0214(10) 0.0132(10) 0.0163(9) -0.0022(8) 0.0033(8) -0.0005(8)
C7 0.0198(10) 0.0185(10) 0.0157(9) 0.0014(8) 0.0046(8) -0.0006(8)
C8 0.0188(10) 0.0163(10) 0.0154(9) -0.0003(8) 0.0036(8) 0.0020(8)
C9 0.0322(12) 0.0121(10) 0.0263(11) -0.0013(8) 0.0131(9) 0.0008(8)
C10 0.0286(11) 0.0163(11) 0.0231(11) 0.0017(8) 0.0135(9) -0.0007(9)
C11 0.0198(10) 0.0145(10) 0.0141(9) 0.0024(7) 0.0050(7) 0.0040(8)
C12 0.0210(10) 0.0136(10) 0.0165(9) -0.0005(8) 0.0031(8) 0.0005(8)
C13 0.0172(9) 0.0160(10) 0.0185(10) 0.0019(8) 0.0063(8) -0.0002(8)
C14 0.0164(9) 0.0160(10) 0.0174(9) -0.0057(8) 0.0066(8) -0.0019(8)
C15 0.0207(10) 0.0233(11) 0.0182(10) -0.0052(8) 0.0046(8) -0.0006(8)
C16 0.0266(11) 0.0281(12) 0.0229(11) -0.0086(9) -0.0009(9) -0.0059(9)
C17 0.0364(13) 0.0193(11) 0.0285(12) -0.0079(9) 0.0057(10) -0.0059(9)
C18 0.0328(12) 0.0168(11) 0.0251(11) -0.0029(9) 0.0061(9) 0.0012(9)
C19 0.0218(10) 0.0185(11) 0.0174(10) -0.0031(8) 0.0061(8) 0.0007(8)
C20 0.0289(12) 0.0251(12) 0.0223(11) -0.0042(9) -0.0042(9) 0.0023(9)
C21 0.0386(14) 0.0369(14) 0.0282(12) 0.0068(10) -0.0047(10) -0.0035(11)
C22 0.0303(13) 0.0471(16) 0.0322(13) -0.0055(11) -0.0035(10) 0.0078(11)
C23 0.0297(11) 0.0176(11) 0.0214(11) -0.0014(8) -0.0017(9) 0.0020(9)
C24 0.0448(15) 0.0562(18) 0.0208(12) -0.0033(11) 0.0012(11) 0.0150(13)
C25 0.0298(12) 0.0271(13) 0.0339(13) -0.0017(10) -0.0011(10) 0.0041(10)
C26 0.0187(10) 0.0166(10) 0.0259(11) -0.0067(8) 0.0117(8) -0.0034(8)
C27 0.0328(12) 0.0198(11) 0.0283(12) -0.0025(9) 0.0173(10) -0.0019(9)
C28 0.0436(15) 0.0328(14) 0.0394(14) 0.0012(11) 0.0256(12) -0.0056(11)
C29 0.0269(13) 0.0409(16) 0.0605(18) -0.0046(13) 0.0245(12) -0.0098(11)
C30 0.0206(11) 0.0357(14) 0.0509(16) -0.0069(12) 0.0118(11) -0.0054(10)
C31 0.0197(10) 0.0223(11) 0.0324(12) -0.0084(9) 0.0080(9) -0.0033(9)
C32 0.0414(14) 0.0282(13) 0.0253(12) 0.0047(10) 0.0130(10) -0.0012(10)
C33 0.0596(19) 0.0584(19) 0.0288(14) -0.0009(13) 0.0106(13) -0.0009(15)
C34 0.065(2) 0.0331(16) 0.0520(18) 0.0074(13) 0.0106(15) 0.0091(14)
C35 0.0179(10) 0.0344(13) 0.0307(12) -0.0030(10) 0.0009(9) -0.0024(9)
C36 0.0295(13) 0.0448(16) 0.0534(17) 0.0075(13) 0.0073(12) 0.0042(12)
C37 0.0483(16) 0.0543(18) 0.0365(15) -0.0084(13) -0.0058(12) -0.0101(14)
C38 0.0144(9) 0.0179(10) 0.0135(9) -0.0027(7) 0.0010(7) 0.0033(8)
C39 0.0158(9) 0.0176(10) 0.0146(9) -0.0029(8) 0.0021(7) 0.0015(8)
C40 0.0167(9) 0.0160(10) 0.0143(9) -0.0020(8) 0.0019(7) 0.0022(8)
C41 0.0167(9) 0.0177(11) 0.0164(10) -0.0042(8) 0.0031(8) 0.0011(8)
C42 0.0148(9) 0.0177(10) 0.0145(9) -0.0034(8) 0.0017(7) 0.0004(8)
C43 0.0224(10) 0.0161(10) 0.0191(10) -0.0006(8) 0.0034(8) 0.0034(8)
C44 0.0236(10) 0.0214(11) 0.0142(9) 0.0016(8) 0.0053(8) 0.0039(8)
C45 0.0156(9) 0.0200(10) 0.0144(9) -0.0024(8) 0.0025(7) 0.0029(8)
C46 0.0266(11) 0.0141(10) 0.0207(10) -0.0009(8) 0.0068(8) 0.0020(8)
C47 0.0268(11) 0.0183(11) 0.0177(10) 0.0002(8) 0.0083(8) 0.0002(9)
C48 0.0176(9) 0.0186(10) 0.0113(9) 0.0006(7) 0.0009(7) 0.0063(8)
C49 0.0160(9) 0.0204(11) 0.0163(9) -0.0001(8) 0.0049(7) 0.0015(8)
C50 0.0191(10) 0.0172(10) 0.0151(9) -0.0019(8) 0.0002(8) 0.0010(8)
C51 0.0209(10) 0.0137(10) 0.0183(10) -0.0034(8) 0.0049(8) -0.0002(8)
C52 0.0298(11) 0.0196(11) 0.0220(11) -0.0019(9) 0.0020(9) 0.0045(9)
C53 0.0453(14) 0.0175(12) 0.0361(13) 0.0026(10) -0.0022(11) 0.0072(10)
C54 0.0469(15) 0.0147(11) 0.0441(15) -0.0055(10) -0.0025(12) -0.0042(10)
C55 0.0334(12) 0.0196(12) 0.0352(13) -0.0068(10) -0.0048(10) -0.0032(10)
C56 0.0244(11) 0.0174(11) 0.0223(11) -0.0031(8) 0.0013(8) -0.0010(8)
C57 0.0414(14) 0.0237(12) 0.0276(12) -0.0023(10) -0.0082(10) 0.0108(10)
C58 0.0373(14) 0.0317(14) 0.0444(15) -0.0004(11) -0.0069(12) 0.0067(11)
C59 0.059(2) 0.098(3) 0.0269(14) 0.0024(16) -0.0023(13) 0.0223(19)
C60 0.0300(12) 0.0190(11) 0.0302(12) -0.0058(9) -0.0109(9) 0.0018(9)
C61 0.079(2) 0.0354(15) 0.0312(14) 0.0027(12) -0.0108(14) 0.0123(15)
C62 0.0307(14) 0.0330(15) 0.082(2) -0.0120(15) -0.0173(14) 0.0045(11)
C63 0.0213(10) 0.0185(11) 0.0217(10) -0.0034(8) 0.0119(8) -0.0015(8)
C64 0.0225(11) 0.0301(13) 0.0295(12) -0.0080(10) 0.0089(9) -0.0030(9)
C65 0.0251(12) 0.0551(18) 0.0466(16) -0.0058(13) 0.0144(11) -0.0139(12)
C66 0.0423(16) 0.066(2) 0.0517(18) 0.0128(15) 0.0255(14) -0.0164(15)
C67 0.0456(16) 0.0540(18) 0.0375(15) 0.0164(13) 0.0187(12) -0.0032(13)
C68 0.0300(12) 0.0278(12) 0.0273(12) 0.0025(9) 0.0108(9) 0.0004(10)
C69 0.0185(11) 0.0531(16) 0.0294(12) -0.0071(11) 0.0024(9) -0.0031(11)
C70 0.0286(13) 0.070(2) 0.0481(17) -0.0229(15) -0.0054(12) -0.0001(13)
C71 0.0462(16) 0.0492(18) 0.0500(17) 0.0055(14) -0.0132(13) -0.0040(14)
C72 0.0324(13) 0.0370(14) 0.0249(12) 0.0087(10) 0.0055(10) 0.0044(10)
C73 0.0511(17) 0.0512(18) 0.0292(13) 0.0043(12) 0.0037(12) 0.0049(14)
C74 0.0485(17) 0.0566(19) 0.0459(17) 0.0000(14) 0.0046(13) 0.0182(15)
C75 0.0267(13) 0.074(2) 0.0340(14) -0.0053(14) 0.0084(11) -0.0144(13)
C76 0.0310(13) 0.060(2) 0.0411(15) 0.0215(14) -0.0031(11) -0.0158(13)
C77 0.0419(15) 0.0301(14) 0.0610(19) 0.0080(13) 0.0012(13) -0.0107(12)
C78 0.0456(15) 0.0379(15) 0.0409(15) -0.0051(12) 0.0113(12) -0.0086(12)
C79 0.0569(17) 0.0322(15) 0.0417(15) 0.0083(12) 0.0206(13) -0.0033(13)
C80 0.0494(17) 0.0336(15) 0.0571(18) -0.0045(13) 0.0227(14) -0.0037(12)
C81 0.059(2) 0.147(4) 0.047(2) -0.032(2) 0.0235(17) -0.036(2)
C82 0.0271(13) 0.0593(19) 0.0403(15) 0.0117(13) 0.0023(11) 0.0093(12)
C83 0.0260(12) 0.0585(18) 0.0374(14) -0.0072(13) -0.0017(11) 0.0055(12)
C84 0.0271(12) 0.0398(15) 0.0483(16) -0.0043(12) 0.0102(11) 0.0038(11)
C85 0.0303(13) 0.0517(17) 0.0351(14) -0.0009(12) 0.0113(11) 0.0150(12)
C86 0.0242(12) 0.0569(18) 0.0433(15) -0.0219(13) 0.0022(11) 0.0132(12)
C87 0.0223(12) 0.0402(16) 0.0622(18) -0.0027(13) 0.0057(12) 0.0036(11)
C88 0.055(2) 0.137(4) 0.063(2) 0.050(3) 0.0104(18) 0.006(2)
C89 0.069(2) 0.082(3) 0.112(3) -0.016(2) 0.030(2) 0.018(2)
C90 0.0329(15) 0.076(2) 0.112(3) -0.059(2) 0.0070(17) 0.0062(15)
C91 0.0809(13) 0.0868(13) 0.0743(13) -0.0041(9) 0.0121(9) 0.0551(9)
C92 0.062(2) 0.057(2) 0.116(3) 0.0034(19) 0.051(2) 0.0220(16)
C93 0.0299(16) 0.097(3) 0.081(3) -0.037(2) -0.0068(16) 0.0016(18)
C94 0.039(2) 0.104(4) 0.121(4) 0.014(3) 0.008(2) 0.018(2)
C95 0.151(5) 0.135(5) 0.140(5) 0.010(4) 0.056(4) 0.028(4)

loop_
_atom_type_symbol
_atom_type_description
_atom_type_scat_dispersion_real
_atom_type_scat_dispersion_imag
_atom_type_scat_source
C C 0.0033 0.0016 'International Tables Vol C Tables 4.2.6.8 and 6.1.1.4'
H H 0.0000 0.0000 'International Tables Vol C Tables 4.2.6.8 and 6.1.1.4'
N N 0.0061 0.0033 'International Tables Vol C Tables 4.2.6.8 and 6.1.1.4'
O O 0.0106 0.0060 'International Tables Vol C Tables 4.2.6.8 and 6.1.1.4'

loop_
_geom_angle_atom_site_label_1
_geom_angle_atom_site_label_2
_geom_angle_atom_site_label_3
_geom_angle
_geom_angle_site_symmetry_1
_geom_angle_site_symmetry_3
C1 N1 C26 117.68(16) . .
C1 N1 C4 122.31(16) . .
C26 N1 C4 119.47(16) . .
C1 N2 C14 118.68(16) . .
C1 N2 C2 122.63(16) . .
C14 N2 C2 118.37(15) . .
C38 N3 C63 119.40(16) . .
C38 N3 C41 122.34(16) . .
C63 N3 C41 118.23(16) . .
C38 N4 C39 122.82(17) . .
C38 N4 C51 118.34(16) . .
C39 N4 C51 118.68(16) . .
N2 C1 N1 122.19(18) . .
N2 C1 H1 118.9 . .
N1 C1 H1 118.9 . .
O1 C2 C3 129.29(18) . .
O1 C2 N2 115.53(17) . .
C3 C2 N2 115.19(16) . .
C4 C3 C2 121.96(17) . .
C4 C3 C5 120.30(17) . .
C2 C3 C5 117.73(17) . .
O2 C4 C3 129.47(18) . .
O2 C4 N1 115.36(17) . .
C3 C4 N1 115.16(17) . .
C10 C5 C6 117.07(18) . .
C10 C5 C3 122.66(18) . .
C6 C5 C3 120.26(18) . .
C7 C6 C5 121.47(19) . .
C7 C6 H6 119.3 . .
C5 C6 H6 119.3 . .
C6 C7 C8 121.51(18) . .
C6 C7 H7 119.2 . .
C8 C7 H7 119.2 . .
C9 C8 C7 117.31(18) . .
C9 C8 C11 122.12(18) . .
C7 C8 C11 120.57(18) . .
C10 C9 C8 121.38(19) . .
C10 C9 H9 119.3 . .
C8 C9 H9 119.3 . .
C9 C10 C5 121.24(19) . .
C9 C10 H10 119.4 . .
C5 C10 H10 119.4 . .
C12 C11 C13 117.74(18) . 3_567
C12 C11 C8 121.17(18) . .
C13 C11 C8 121.09(18) 3_567 .
C13 C12 C11 121.37(19) . .
C13 C12 H12 119.3 . .
C11 C12 H12 119.3 . .
C12 C13 C11 120.89(18) . 3_567
C12 C13 H13 119.6 . .
C11 C13 H13 119.6 3_567 .
C15 C14 C19 124.33(19) . .
C15 C14 N2 117.87(18) . .
C19 C14 N2 117.80(17) . .
C16 C15 C14 116.7(2) . .
C16 C15 C20 122.58(19) . .
C14 C15 C20 120.71(19) . .
C17 C16 C15 120.8(2) . .
C17 C16 H16 119.6 . .
C15 C16 H16 119.6 . .
C16 C17 C18 121.0(2) . .
C16 C17 H17 119.5 . .
C18 C17 H17 119.5 . .
C17 C18 C19 120.7(2) . .
C17 C18 H18 119.7 . .
C19 C18 H18 119.7 . .
C18 C19 C14 116.57(19) . .
C18 C19 C23 121.34(19) . .
C14 C19 C23 122.04(18) . .
C15 C20 C22 113.1(2) . .
C15 C20 C21 110.81(19) . .
C22 C20 C21 110.93(19) . .
C15 C20 H20 107.2 . .
C22 C20 H20 107.2 . .
C21 C20 H20 107.2 . .
C20 C21 H21A 109.5 . .
C20 C21 H21B 109.5 . .
H21A C21 H21B 109.5 . .
C20 C21 H21C 109.5 . .
H21A C21 H21C 109.5 . .
H21B C21 H21C 109.5 . .
C20 C22 H22A 109.5 . .
C20 C22 H22B 109.5 . .
H22A C22 H22B 109.5 . .
C20 C22 H22C 109.5 . .
H22A C22 H22C 109.5 . .
H22B C22 H22C 109.5 . .
C19 C23 C24 110.20(19) . .
C19 C23 C25 112.67(18) . .
C24 C23 C25 110.90(19) . .
C19 C23 H23 107.6 . .
C24 C23 H23 107.6 . .
C25 C23 H23 107.6 . .
C23 C24 H24A 109.5 . .
C23 C24 H24B 109.5 . .
H24A C24 H24B 109.5 . .
C23 C24 H24C 109.5 . .
H24A C24 H24C 109.5 . .
H24B C24 H24C 109.5 . .
C23 C25 H25A 109.5 . .
C23 C25 H25B 109.5 . .
H25A C25 H25B 109.5 . .
C23 C25 H25C 109.5 . .
H25A C25 H25C 109.5 . .
H25B C25 H25C 109.5 . .
C31 C26 C27 123.82(19) . .
C31 C26 N1 117.39(19) . .
C27 C26 N1 118.78(19) . .
C28 C27 C26 116.2(2) . .
C28 C27 C32 121.0(2) . .
C26 C27 C32 122.80(19) . .
C29 C28 C27 121.3(2) . .
C29 C28 H28 119.4 . .
C27 C28 H28 119.4 . .
C30 C29 C28 121.0(2) . .
C30 C29 H29 119.5 . .
C28 C29 H29 119.5 . .
C29 C30 C31 120.3(2) . .
C29 C30 H30 119.8 . .
C31 C30 H30 119.8 . .
C26 C31 C30 117.4(2) . .
C26 C31 C35 122.83(19) . .
C30 C31 C35 119.7(2) . .
C27 C32 C33 113.1(2) . .
C27 C32 C34 109.4(2) . .
C33 C32 C34 110.9(2) . .
C27 C32 H32 107.7 . .
C33 C32 H32 107.7 . .
C34 C32 H32 107.7 . .
C32 C33 H33A 109.5 . .
C32 C33 H33B 109.5 . .
H33A C33 H33B 109.5 . .
C32 C33 H33C 109.5 . .
H33A C33 H33C 109.5 . .
H33B C33 H33C 109.5 . .
C32 C34 H34A 109.5 . .
C32 C34 H34B 109.5 . .
H34A C34 H34B 109.5 . .
C32 C34 H34C 109.5 . .
H34A C34 H34C 109.5 . .
H34B C34 H34C 109.5 . .
C31 C35 C36 112.3(2) . .
C31 C35 C37 109.0(2) . .
C36 C35 C37 111.9(2) . .
C31 C35 H35 107.8 . .
C36 C35 H35 107.8 . .
C37 C35 H35 107.8 . .
C35 C36 H36A 109.5 . .
C35 C36 H36B 109.5 . .
H36A C36 H36B 109.5 . .
C35 C36 H36C 109.5 . .
H36A C36 H36C 109.5 . .
H36B C36 H36C 109.5 . .
C35 C37 H37A 109.5 . .
C35 C37 H37B 109.5 . .
H37A C37 H37B 109.5 . .
C35 C37 H37C 109.5 . .
H37A C37 H37C 109.5 . .
H37B C37 H37C 109.5 . .
N4 C38 N3 122.03(17) . .
N4 C38 H38 119.0 . .
N3 C38 H38 119.0 . .
O3 C39 C40 129.29(18) . .
O3 C39 N4 115.32(17) . .
C40 C39 N4 115.39(17) . .
C39 C40 C41 122.00(17) . .
C39 C40 C42 119.07(17) . .
C41 C40 C42 118.92(17) . .
O4 C41 C40 129.35(18) . .
O4 C41 N3 115.26(17) . .
C40 C41 N3 115.38(17) . .
C47 C42 C43 117.19(18) . .
C47 C42 C40 121.67(18) . .
C43 C42 C40 121.14(18) . .
C44 C43 C42 121.07(19) . .
C44 C43 H43 119.5 . .
C42 C43 H43 119.5 . .
C43 C44 C45 121.50(19) . .
C43 C44 H44 119.3 . .
C45 C44 H44 119.3 . .
C46 C45 C44 117.56(18) . .
C46 C45 C48 121.94(18) . .
C44 C45 C48 120.49(18) . .
C47 C46 C45 121.34(19) . .
C47 C46 H46 119.3 . .
C45 C46 H46 119.3 . .
C46 C47 C42 121.32(19) . .
C46 C47 H47 119.3 . .
C42 C47 H47 119.3 . .
C50 C48 C49 118.10(18) 3_667 .
C50 C48 C45 121.13(18) 3_667 .
C49 C48 C45 120.77(18) . .
C50 C49 C48 120.78(19) . .
C50 C49 H49 119.6 . .
C48 C49 H49 119.6 . .
C49 C50 C48 121.13(19) . 3_667
C49 C50 H50 119.4 . .
C48 C50 H50 119.4 3_667 .
C56 C51 C52 123.90(19) . .
C56 C51 N4 117.09(18) . .
C52 C51 N4 119.01(18) . .
C51 C52 C53 116.7(2) . .
C51 C52 C57 122.7(2) . .
C53 C52 C57 120.5(2) . .
C54 C53 C52 120.6(2) . .
C54 C53 H53 119.7 . .
C52 C53 H53 119.7 . .
C55 C54 C53 121.0(2) . .
C55 C54 H54 119.5 . .
C53 C54 H54 119.5 . .
C54 C55 C56 120.5(2) . .
C54 C55 H55 119.7 . .
C56 C55 H55 119.7 . .
C51 C56 C55 117.1(2) . .
C51 C56 C60 122.47(19) . .
C55 C56 C60 120.37(19) . .
C52 C57 C58 112.1(2) . .
C52 C57 C59 110.4(2) . .
C58 C57 C59 110.0(2) . .
C52 C57 H57 108.1 . .
C58 C57 H57 108.1 . .
C59 C57 H57 108.1 . .
C57 C58 H58A 109.5 . .
C57 C58 H58B 109.5 . .
H58A C58 H58B 109.5 . .
C57 C58 H58C 109.5 . .
H58A C58 H58C 109.5 . .
H58B C58 H58C 109.5 . .
C57 C59 H59A 109.5 . .
C57 C59 H59B 109.5 . .
H59A C59 H59B 109.5 . .
C57 C59 H59C 109.5 . .
H59A C59 H59C 109.5 . .
H59B C59 H59C 109.5 . .
C56 C60 C62 111.3(2) . .
C56 C60 C61 110.0(2) . .
C62 C60 C61 111.9(2) . .
C56 C60 H60 107.9 . .
C62 C60 H60 107.9 . .
C61 C60 H60 107.9 . .
C60 C61 H61A 109.5 . .
C60 C61 H61B 109.5 . .
H61A C61 H61B 109.5 . .
C60 C61 H61C 109.5 . .
H61A C61 H61C 109.5 . .
H61B C61 H61C 109.5 . .
C60 C62 H62A 109.5 . .
C60 C62 H62B 109.5 . .
H62A C62 H62B 109.5 . .
C60 C62 H62C 109.5 . .
H62A C62 H62C 109.5 . .
H62B C62 H62C 109.5 . .
C68 C63 C64 123.9(2) . .
C68 C63 N3 118.95(19) . .
C64 C63 N3 117.11(19) . .
C65 C64 C63 116.7(2) . .
C65 C64 C69 121.7(2) . .
C63 C64 C69 121.6(2) . .
C66 C65 C64 121.1(2) . .
C66 C65 H65 119.4 . .
C64 C65 H65 119.4 . .
C65 C66 C67 120.9(2) . .
C65 C66 H66 119.6 . .
C67 C66 H66 119.6 . .
C66 C67 C68 120.9(3) . .
C66 C67 H67 119.5 . .
C68 C67 H67 119.5 . .
C63 C68 C67 116.4(2) . .
C63 C68 C72 122.8(2) . .
C67 C68 C72 120.6(2) . .
C71 C69 C64 111.3(2) . .
C71 C69 C70 109.8(2) . .
C64 C69 C70 112.9(2) . .
C71 C69 H69 107.5 . .
C64 C69 H69 107.5 . .
C70 C69 H69 107.5 . .
C69 C70 H70A 109.5 . .
C69 C70 H70B 109.5 . .
H70A C70 H70B 109.5 . .
C69 C70 H70C 109.5 . .
H70A C70 H70C 109.5 . .
H70B C70 H70C 109.5 . .
C69 C71 H71A 109.5 . .
C69 C71 H71B 109.5 . .
H71A C71 H71B 109.5 . .
C69 C71 H71C 109.5 . .
H71A C71 H71C 109.5 . .
H71B C71 H71C 109.5 . .
C68 C72 C74 110.4(2) . .
C68 C72 C73 112.5(2) . .
C74 C72 C73 110.8(2) . .
C68 C72 H72 107.7 . .
C74 C72 H72 107.7 . .
C73 C72 H72 107.7 . .
C72 C73 H73A 109.5 . .
C72 C73 H73B 109.5 . .
H73A C73 H73B 109.5 . .
C72 C73 H73C 109.5 . .
H73A C73 H73C 109.5 . .
H73B C73 H73C 109.5 . .
C72 C74 H74A 109.5 . .
C72 C74 H74B 109.5 . .
H74A C74 H74B 109.5 . .
C72 C74 H74C 109.5 . .
H74A C74 H74C 109.5 . .
H74B C74 H74C 109.5 . .
C80 C75 C76 117.7(3) . .
C80 C75 C81 121.0(3) . .
C76 C75 C81 121.3(3) . .
C77 C76 C75 121.1(3) . .
C77 C76 H76 119.4 . .
C75 C76 H76 119.4 . .
C76 C77 C78 120.7(3) . .
C76 C77 H77 119.7 . .
C78 C77 H77 119.7 . .
C79 C78 C77 119.0(3) . .
C79 C78 H78 120.5 . .
C77 C78 H78 120.5 . .
C78 C79 C80 120.3(3) . .
C78 C79 H79 119.8 . .
C80 C79 H79 119.8 . .
C79 C80 C75 121.2(3) . .
C79 C80 H80 119.4 . .
C75 C80 H80 119.4 . .
C75 C81 H81A 109.5 . .
C75 C81 H81B 109.5 . .
H81A C81 H81B 109.5 . .
C75 C81 H81C 109.5 . .
H81A C81 H81C 109.5 . .
H81B C81 H81C 109.5 . .
C83 C82 C87 118.2(3) . .
C83 C82 C88 120.3(3) . .
C87 C82 C88 121.5(3) . .
C84 C83 C82 121.4(3) . .
C84 C83 H83 119.3 . .
C82 C83 H83 119.3 . .
C83 C84 C85 119.7(3) . .
C83 C84 H84 120.1 . .
C85 C84 H84 120.1 . .
C86 C85 C84 119.4(3) . .
C86 C85 H85 120.3 . .
C84 C85 H85 120.3 . .
C85 C86 C87 120.5(3) . .
C85 C86 H86 119.7 . .
C87 C86 H86 119.7 . .
C86 C87 C82 120.7(3) . .
C86 C87 H87 119.6 . .
C82 C87 H87 119.6 . .
C82 C88 H88A 109.5 . .
C82 C88 H88B 109.5 . .
H88A C88 H88B 109.5 . .
C82 C88 H88C 109.5 . .
H88A C88 H88C 109.5 . .
H88B C88 H88C 109.5 . .
C94 C89 C90 120.7(6) . .
C94 C89 C95 114.5(6) . .
C90 C89 C95 124.7(6) . .
C89 C90 C91 125.2(4) . .
C89 C90 H90 117.4 . .
C91 C90 H90 117.4 . .
C90 C91 C92 113.5(4) . .
C90 C91 H91 123.3 . .
C92 C91 H91 123.3 . .
C93 C92 C91 111.9(4) . .
C93 C92 H92 124.0 . .
C91 C92 H92 124.0 . .
C94 C93 C92 122.9(4) . .
C94 C93 H93 118.5 . .
C92 C93 H93 118.5 . .
C89 C94 C93 125.7(6) . .
C89 C94 H94 117.2 . .
C93 C94 H94 117.2 . .
C89 C95 H95A 109.5 . .
C89 C95 H95B 109.5 . .
H95A C95 H95B 109.5 . .
C89 C95 H95C 109.5 . .
H95A C95 H95C 109.5 . .
H95B C95 H95C 109.5 . .

loop_
_geom_bond_atom_site_label_1
_geom_bond_atom_site_label_2
_geom_bond_distance
_geom_bond_site_symmetry_2
O1 C2 1.225(2) .
O2 C4 1.224(2) .
O3 C39 1.225(2) .
O4 C41 1.223(3) .
N1 C1 1.316(3) .
N1 C26 1.459(2) .
N1 C4 1.467(2) .
N2 C1 1.312(3) .
N2 C14 1.454(3) .
N2 C2 1.457(2) .
N3 C38 1.314(3) .
N3 C63 1.460(3) .
N3 C41 1.463(2) .
N4 C38 1.313(3) .
N4 C39 1.454(2) .
N4 C51 1.458(3) .
C1 H1 0.9500 .
C2 C3 1.424(3) .
C3 C4 1.417(3) .
C3 C5 1.481(3) .
C5 C10 1.400(3) .
C5 C6 1.401(3) .
C6 C7 1.378(3) .
C6 H6 0.9500 .
C7 C8 1.398(3) .
C7 H7 0.9500 .
C8 C9 1.393(3) .
C8 C11 1.481(3) .
C9 C10 1.388(3) .
C9 H9 0.9500 .
C10 H10 0.9500 .
C11 C12 1.397(3) .
C11 C13 1.402(3) 3_567
C12 C13 1.387(3) .
C12 H12 0.9500 .
C13 C11 1.402(3) 3_567
C13 H13 0.9500 .
C14 C15 1.396(3) .
C14 C19 1.397(3) .
C15 C16 1.391(3) .
C15 C20 1.520(3) .
C16 C17 1.384(3) .
C16 H16 0.9500 .
C17 C18 1.387(3) .
C17 H17 0.9500 .
C18 C19 1.393(3) .
C18 H18 0.9500 .
C19 C23 1.525(3) .
C20 C22 1.523(3) .
C20 C21 1.529(3) .
C20 H20 1.0000 .
C21 H21A 0.9800 .
C21 H21B 0.9800 .
C21 H21C 0.9800 .
C22 H22A 0.9800 .
C22 H22B 0.9800 .
C22 H22C 0.9800 .
C23 C24 1.526(3) .
C23 C25 1.530(3) .
C23 H23 1.0000 .
C24 H24A 0.9800 .
C24 H24B 0.9800 .
C24 H24C 0.9800 .
C25 H25A 0.9800 .
C25 H25B 0.9800 .
C25 H25C 0.9800 .
C26 C31 1.394(3) .
C26 C27 1.398(3) .
C27 C28 1.397(3) .
C27 C32 1.518(4) .
C28 C29 1.386(4) .
C28 H28 0.9500 .
C29 C30 1.372(4) .
C29 H29 0.9500 .
C30 C31 1.399(3) .
C30 H30 0.9500 .
C31 C35 1.520(3) .
C32 C33 1.529(3) .
C32 C34 1.530(4) .
C32 H32 1.0000 .
C33 H33A 0.9800 .
C33 H33B 0.9800 .
C33 H33C 0.9800 .
C34 H34A 0.9800 .
C34 H34B 0.9800 .
C34 H34C 0.9800 .
C35 C36 1.529(4) .
C35 C37 1.533(4) .
C35 H35 1.0000 .
C36 H36A 0.9800 .
C36 H36B 0.9800 .
C36 H36C 0.9800 .
C37 H37A 0.9800 .
C37 H37B 0.9800 .
C37 H37C 0.9800 .
C38 H38 0.9500 .
C39 C40 1.418(3) .
C40 C41 1.419(3) .
C40 C42 1.486(3) .
C42 C47 1.401(3) .
C42 C43 1.402(3) .
C43 C44 1.385(3) .
C43 H43 0.9500 .
C44 C45 1.395(3) .
C44 H44 0.9500 .
C45 C46 1.391(3) .
C45 C48 1.481(3) .
C46 C47 1.386(3) .
C46 H46 0.9500 .
C47 H47 0.9500 .
C48 C50 1.399(3) 3_667
C48 C49 1.399(3) .
C49 C50 1.389(3) .
C49 H49 0.9500 .
C50 C48 1.399(3) 3_667
C50 H50 0.9500 .
C51 C56 1.393(3) .
C51 C52 1.394(3) .
C52 C53 1.397(3) .
C52 C57 1.520(3) .
C53 C54 1.387(4) .
C53 H53 0.9500 .
C54 C55 1.380(4) .
C54 H54 0.9500 .
C55 C56 1.395(3) .
C55 H55 0.9500 .
C56 C60 1.517(3) .
C57 C58 1.530(3) .
C57 C59 1.531(4) .
C57 H57 1.0000 .
C58 H58A 0.9800 .
C58 H58B 0.9800 .
C58 H58C 0.9800 .
C59 H59A 0.9800 .
C59 H59B 0.9800 .
C59 H59C 0.9800 .
C60 C62 1.525(4) .
C60 C61 1.530(4) .
C60 H60 1.0000 .
C61 H61A 0.9800 .
C61 H61B 0.9800 .
C61 H61C 0.9800 .
C62 H62A 0.9800 .
C62 H62B 0.9800 .
C62 H62C 0.9800 .
C63 C68 1.395(3) .
C63 C64 1.402(3) .
C64 C65 1.388(3) .
C64 C69 1.510(3) .
C65 C66 1.373(4) .
C65 H65 0.9500 .
C66 C67 1.384(4) .
C66 H66 0.9500 .
C67 C68 1.396(3) .
C67 H67 0.9500 .
C68 C72 1.523(3) .
C69 C71 1.510(4) .
C69 C70 1.537(3) .
C69 H69 1.0000 .
C70 H70A 0.9800 .
C70 H70B 0.9800 .
C70 H70C 0.9800 .
C71 H71A 0.9800 .
C71 H71B 0.9800 .
C71 H71C 0.9800 .
C72 C74 1.525(4) .
C72 C73 1.532(4) .
C72 H72 1.0000 .
C73 H73A 0.9800 .
C73 H73B 0.9800 .
C73 H73C 0.9800 .
C74 H74A 0.9800 .
C74 H74B 0.9800 .
C74 H74C 0.9800 .
C75 C80 1.384(4) .
C75 C76 1.388(5) .
C75 C81 1.507(4) .
C76 C77 1.369(4) .
C76 H76 0.9500 .
C77 C78 1.376(4) .
C77 H77 0.9500 .
C78 C79 1.375(4) .
C78 H78 0.9500 .
C79 C80 1.377(4) .
C79 H79 0.9500 .
C80 H80 0.9500 .
C81 H81A 0.9800 .
C81 H81B 0.9800 .
C81 H81C 0.9800 .
C82 C83 1.381(4) .
C82 C87 1.384(4) .
C82 C88 1.514(4) .
C83 C84 1.376(4) .
C83 H83 0.9500 .
C84 C85 1.385(4) .
C84 H84 0.9500 .
C85 C86 1.374(4) .
C85 H85 0.9500 .
C86 C87 1.378(4) .
C86 H86 0.9500 .
C87 H87 0.9500 .
C88 H88A 0.9800 .
C88 H88B 0.9800 .
C88 H88C 0.9800 .
C89 C94 1.200(7) .
C89 C90 1.267(7) .
C89 C95 1.575(8) .
C90 C91 1.402(6) .
C90 H90 0.9500 .
C91 C92 1.547(7) .
C91 H91 0.9500 .
C92 C93 1.375(6) .
C92 H92 0.9500 .
C93 C94 1.324(6) .
C93 H93 0.9500 .
C94 H94 0.9500 .
C95 H95A 0.9800 .
C95 H95B 0.9800 .
C95 H95C 0.9800 .
